data_1545428
loop_
_publ_author_name
'Song, Jian'
'Liu, Ye'
'Zhou, Ming'
'Cao, Hui'
'Peng, Xiao-Gang'
'Liang, Jing-Jing'
'Zhao, Xiao-Ya'
'Xiang, Ming'
'Ruan, Han-Li'

_publ_section_title
;
 Spiroschincarins A-E: Five Spirocyclic Nortriterpenoids from the Fruit of
 Schisandra incarnata.
;
_journal_issue 5
_journal_name_full 'Organic letters'
_journal_page_first 1196
_journal_page_last 1199
_journal_paper_doi 10.1021/acs.orglett.7b00250
_journal_volume 19
_journal_year 2017
_chemical_absolute_configuration ad
_chemical_formula_moiety 'C30 H36 O11, H2 O'
_chemical_formula_sum 'C30 H38 O12'
_chemical_formula_weight 590.60
_space_group_crystal_system orthorhombic
_space_group_IT_number 19
_space_group_name_Hall 'P 2ac 2ab'
_space_group_name_H-M_alt 'P 21 21 21'
_symmetry_space_group_name_Hall 'P 2ac 2ab'
_symmetry_space_group_name_H-M 'P 21 21 21'
_atom_sites_solution_hydrogens mixed
_atom_sites_solution_primary dual
_audit_creation_date 2017-01-21
_audit_creation_method
;
Olex2 1.2
(compiled 2017.01.04 svn.r3372 for OlexSys, GUI svn.r5292)
;
_cell_angle_alpha 90
_cell_angle_beta 90
_cell_angle_gamma 90
_cell_formula_units_Z 4
_cell_length_a 8.6631(5)
_cell_length_b 12.2511(6)
_cell_length_c 27.7132(16)
_cell_measurement_reflns_used 3596
_cell_measurement_temperature 100(2)
_cell_measurement_theta_max 63.43
_cell_measurement_theta_min 3.95
_cell_volume 2941.3(3)
_computing_molecular_graphics 'Olex2 (Dolomanov et al., 2009)'
_computing_publication_material 'Olex2 (Dolomanov et al., 2009)'
_computing_structure_refinement 'ShelXL (Sheldrick, 2015)'
_computing_structure_solution 'ShelXT (Sheldrick, 2015)'
_diffrn_ambient_temperature 100(2)
_diffrn_measured_fraction_theta_full 0.945
_diffrn_measured_fraction_theta_max 0.945
_diffrn_measurement_device_type 'CCD area detector'
_diffrn_measurement_method 'phi and omega scans'
_diffrn_radiation_monochromator graphite
_diffrn_radiation_type CuK\a
_diffrn_radiation_wavelength 1.54178
_diffrn_reflns_av_R_equivalents 0.0559
_diffrn_reflns_av_unetI/netI 0.0564
_diffrn_reflns_Laue_measured_fraction_full 0.945
_diffrn_reflns_Laue_measured_fraction_max 0.945
_diffrn_reflns_limit_h_max 8
_diffrn_reflns_limit_h_min -9
_diffrn_reflns_limit_k_max 13
_diffrn_reflns_limit_k_min -14
_diffrn_reflns_limit_l_max 29
_diffrn_reflns_limit_l_min -32
_diffrn_reflns_number 16806
_diffrn_reflns_point_group_measured_fraction_full 0.937
_diffrn_reflns_point_group_measured_fraction_max 0.937
_diffrn_reflns_theta_full 67.429
_diffrn_reflns_theta_max 67.429
_diffrn_reflns_theta_min 3.189
_exptl_absorpt_coefficient_mu 0.866
_exptl_absorpt_correction_T_max 0.871
_exptl_absorpt_correction_T_min 0.771
_exptl_absorpt_correction_type multi-scan
_exptl_absorpt_process_details SADABS
_exptl_crystal_colour colorless
_exptl_crystal_density_diffrn 1.334
_exptl_crystal_description block
_exptl_crystal_F_000 1256
_exptl_crystal_size_max 0.3
_exptl_crystal_size_mid 0.25
_exptl_crystal_size_min 0.16
_refine_diff_density_max 0.258
_refine_diff_density_min -0.205
_refine_diff_density_rms 0.046
_refine_ls_abs_structure_details
;
 Flack x determined using 1527 quotients [(I+)-(I-)]/[(I+)+(I-)]
 (Parsons, Flack and Wagner, Acta Cryst. B69 (2013) 249-259).
;
_refine_ls_abs_structure_Flack 0.04(15)
_refine_ls_extinction_method none
_refine_ls_goodness_of_fit_ref 1.040
_refine_ls_hydrogen_treatment constr
_refine_ls_matrix_type full
_refine_ls_number_parameters 389
_refine_ls_number_reflns 4966
_refine_ls_number_restraints 0
_refine_ls_restrained_S_all 1.040
_refine_ls_R_factor_all 0.0618
_refine_ls_R_factor_gt 0.0522
_refine_ls_shift/su_max 0.000
_refine_ls_shift/su_mean 0.000
_refine_ls_structure_factor_coef Fsqd
_refine_ls_weighting_details 'w=1/[\s^2^(Fo^2^)+(0.0757P)^2^+0.4163P] where P=(Fo^2^+2Fc^2^)/3'
_refine_ls_weighting_scheme calc
_refine_ls_wR_factor_gt 0.1344
_refine_ls_wR_factor_ref 0.1408
_reflns_Friedel_coverage 0.739
_reflns_Friedel_fraction_full 0.928
_reflns_Friedel_fraction_max 0.927
_reflns_number_gt 4233
_reflns_number_total 4966
_reflns_threshold_expression 'I > 2\s(I)'
_cod_data_source_file ol7b00250_si_002.cif
_cod_data_source_block 2
_cod_database_code 1545428
_shelx_shelxl_version_number 2016/6
_shelx_space_group_comment
;
The symmetry employed for this shelxl refinement is uniquely defined
by the following loop, which should always be used as a source of
symmetry information in preference to the above space-group names.
They are only intended as comments.
;
_shelx_estimated_absorpt_t_max 0.874
_shelx_estimated_absorpt_t_min 0.781
_olex2_refinement_description
;
1. Fixed Uiso
 At 1.2 times of:
  All C(H) groups, All C(H,H) groups
 At 1.5 times of:
  All C(H,H,H) groups, All O(H) groups, All O(H,H) groups
2.a Free rotating group:
 O1W(H1WA,H1WB)
2.b Ternary CH refined with riding coordinates:
 C8(H8), C16(H16), C1(H1), C5(H5A), C17(H17), C20(H20), C7(H7)
2.c Secondary CH2 refined with riding coordinates:
 C11(H11A,H11B), C12(H12A,H12B), C6(H6A,H6B), C2(H2A,H2B)
2.d Aromatic/amide H refined with riding coordinates:
 C22(H22), C24(H24)
2.e Idealised Me refined as rotating group:
 C18(H18A,H18B,H18C), C1'(H1'A,H1'B,H1'C), C21(H21A,H21B,H21C), C29(H29A,H29B,
 H29C), C30(H30A,H30B,H30C), C27(H27A,H27B,H27C)
2.f Idealised tetrahedral OH refined as rotating group:
 O5(H5)
;
_olex2_submission_special_instructions 'No special instructions were received'

loop_
_space_group_symop_operation_xyz
'x, y, z'
'-x+1/2, -y, z+1/2'
'-x, y+1/2, -z+1/2'
'x+1/2, -y+1/2, -z'

loop_
_atom_site_label
_atom_site_type_symbol
_atom_site_fract_x
_atom_site_fract_y
_atom_site_fract_z
_atom_site_U_iso_or_equiv
_atom_site_adp_type
_atom_site_occupancy
_atom_site_site_symmetry_order
_atom_site_calc_flag
_atom_site_refinement_flags_posn
O6 O 0.3589(3) 0.4773(2) 0.66241(9) 0.0417(6) Uani 1 1 d .
O1 O 0.5746(3) 0.4225(2) 0.60217(10) 0.0425(6) Uani 1 1 d .
O5 O 0.3347(4) 0.4809(2) 0.54129(10) 0.0478(7) Uani 1 1 d .
H5 H 0.253483 0.502168 0.529316 0.072 Uiso 1 1 calc GR
O4 O 0.1831(4) 0.3430(2) 0.56929(11) 0.0499(7) Uani 1 1 d .
O10 O 0.0652(4) 0.4994(2) 0.71513(11) 0.0518(7) Uani 1 1 d .
O8 O 0.8778(4) 0.9269(2) 0.61955(12) 0.0581(8) Uani 1 1 d .
O3 O 0.5478(5) 0.1773(2) 0.56754(12) 0.0615(9) Uani 1 1 d .
O7 O 0.4143(4) 0.4790(3) 0.73923(12) 0.0615(9) Uani 1 1 d .
O2 O 0.7882(4) 0.4842(3) 0.56738(14) 0.0651(9) Uani 1 1 d .
O1W O 0.0500(6) 0.5093(3) 0.49474(15) 0.0763(11) Uani 1 1 d .
H1WA H -0.030092 0.532903 0.480443 0.114 Uiso 1 1 d G
H1WB H 0.123130 0.502641 0.474496 0.114 Uiso 1 1 d G
O9 O 1.0492(6) 1.0061(3) 0.57005(16) 0.0850(12) Uani 1 1 d .
C15 C 0.3741(5) 0.5314(3) 0.70468(14) 0.0420(9) Uani 1 1 d .
O11 O 0.0483(6) 0.3175(3) 0.71789(16) 0.0912(14) Uani 1 1 d .
C19 C 0.3031(5) 0.4177(3) 0.58126(14) 0.0401(9) Uani 1 1 d .
C11 C 0.1833(5) 0.5972(3) 0.61461(15) 0.0428(9) Uani 1 1 d .
H11A H 0.137165 0.597130 0.582715 0.051 Uiso 1 1 calc R
H11B H 0.104333 0.618811 0.637502 0.051 Uiso 1 1 calc R
C9 C 0.2372(5) 0.4821(3) 0.62666(14) 0.0393(8) Uani 1 1 d .
C10 C 0.4465(5) 0.3486(3) 0.59221(14) 0.0388(8) Uani 1 1 d .
C12 C 0.3133(5) 0.6804(3) 0.61579(15) 0.0436(9) Uani 1 1 d .
H12A H 0.292334 0.738095 0.592747 0.052 Uiso 1 1 calc R
H12B H 0.409540 0.645482 0.606711 0.052 Uiso 1 1 calc R
C13 C 0.3282(5) 0.7287(3) 0.66614(15) 0.0428(9) Uani 1 1 d .
C8 C 0.1031(5) 0.4064(3) 0.64268(16) 0.0466(10) Uani 1 1 d .
H8 H 0.009563 0.437541 0.628321 0.056 Uiso 1 1 calc R
C16 C 0.3521(5) 0.6505(3) 0.70735(15) 0.0444(9) Uani 1 1 d .
H16 H 0.298234 0.673208 0.736781 0.053 Uiso 1 1 calc R
C23 C 0.8056(5) 0.8247(3) 0.62148(17) 0.0468(10) Uani 1 1 d .
C22 C 0.7168(5) 0.8033(3) 0.65939(18) 0.0519(11) Uani 1 1 d .
H22 H 0.703620 0.860526 0.681067 0.062 Uiso 1 1 calc R
C4 C 0.5435(6) 0.1751(4) 0.61998(18) 0.0554(11) Uani 1 1 d .
C26 C 0.9706(6) 0.9279(4) 0.57886(19) 0.0577(12) Uani 1 1 d .
C1 C 0.5009(5) 0.2807(3) 0.54874(16) 0.0467(10) Uani 1 1 d .
H1 H 0.417869 0.272075 0.525032 0.056 Uiso 1 1 calc R
C6 C 0.2564(6) 0.2215(3) 0.63261(19) 0.0557(12) Uani 1 1 d .
H6A H 0.252356 0.156539 0.612621 0.067 Uiso 1 1 calc R
H6B H 0.230568 0.199684 0.665275 0.067 Uiso 1 1 calc R
C18 C 0.2167(6) 0.8210(4) 0.6760(2) 0.0620(13) Uani 1 1 d .
H18A H 0.237575 0.880409 0.654448 0.093 Uiso 1 1 calc GR
H18B H 0.228733 0.845231 0.708766 0.093 Uiso 1 1 calc GR
H18C H 0.112858 0.795801 0.671211 0.093 Uiso 1 1 calc GR
C5 C 0.4238(5) 0.2646(3) 0.63247(16) 0.0458(10) Uani 1 1 d .
H5A H 0.448384 0.297389 0.663795 0.055 Uiso 1 1 calc R
C14 C 0.0714(5) 0.3992(4) 0.69574(18) 0.0533(11) Uani 1 1 d .
C24 C 0.8554(6) 0.7637(3) 0.58023(17) 0.0527(11) Uani 1 1 d .
H24 H 0.823950 0.693074 0.572768 0.063 Uiso 1 1 calc R
C17 C 0.4788(5) 0.7309(3) 0.69226(16) 0.0456(10) Uani 1 1 d .
H17 H 0.486069 0.792990 0.714415 0.055 Uiso 1 1 calc R
C20 C 0.6349(5) 0.6992(3) 0.67190(17) 0.0488(10) Uani 1 1 d .
H20 H 0.621130 0.654836 0.642803 0.059 Uiso 1 1 calc R
C7 C 0.1336(6) 0.3005(3) 0.61499(18) 0.0529(11) Uani 1 1 d .
H7 H 0.036120 0.261125 0.610705 0.064 Uiso 1 1 calc R
C25 C 0.9533(6) 0.8230(4) 0.55417(17) 0.0573(11) Uani 1 1 d .
C2 C 0.6343(6) 0.3447(4) 0.52772(16) 0.0521(11) Uani 1 1 d .
H2A H 0.720194 0.296820 0.520232 0.063 Uiso 1 1 calc R
H2B H 0.603062 0.382292 0.498500 0.063 Uiso 1 1 calc R
C3 C 0.6778(5) 0.4240(3) 0.56574(16) 0.0479(10) Uani 1 1 d .
C1' C 0.0369(7) 0.5089(5) 0.76644(17) 0.0669(13) Uani 1 1 d .
H1'A H -0.063346 0.480071 0.773841 0.100 Uiso 1 1 calc GR
H1'B H 0.041306 0.584380 0.775692 0.100 Uiso 1 1 calc GR
H1'C H 0.114051 0.468660 0.783806 0.100 Uiso 1 1 calc GR
C21 C 0.7319(7) 0.6368(5) 0.7088(3) 0.0808(18) Uani 1 1 d .
H21A H 0.832203 0.622408 0.695495 0.121 Uiso 1 1 calc GR
H21B H 0.682000 0.568936 0.716388 0.121 Uiso 1 1 calc GR
H21C H 0.742315 0.679666 0.737562 0.121 Uiso 1 1 calc GR
C29 C 0.7015(7) 0.2003(5) 0.6404(2) 0.0784(17) Uani 1 1 d .
H29A H 0.773142 0.144892 0.630464 0.118 Uiso 1 1 calc GR
H29B H 0.696110 0.202039 0.674982 0.118 Uiso 1 1 calc GR
H29C H 0.735652 0.270012 0.628677 0.118 Uiso 1 1 calc GR
C30 C 0.4977(8) 0.0583(4) 0.6340(2) 0.0792(19) Uani 1 1 d .
H30A H 0.406627 0.037379 0.616575 0.119 Uiso 1 1 calc GR
H30B H 0.477290 0.055202 0.668052 0.119 Uiso 1 1 calc GR
H30C H 0.580433 0.009260 0.626244 0.119 Uiso 1 1 calc GR
C27 C 1.0399(9) 0.7986(5) 0.5092(2) 0.0840(19) Uani 1 1 d .
H27A H 1.001537 0.843477 0.483440 0.126 Uiso 1 1 calc GR
H27B H 1.026449 0.723061 0.500923 0.126 Uiso 1 1 calc GR
H27C H 1.147551 0.813360 0.514089 0.126 Uiso 1 1 calc GR

loop_
_atom_site_aniso_label
_atom_site_aniso_U_11
_atom_site_aniso_U_22
_atom_site_aniso_U_33
_atom_site_aniso_U_23
_atom_site_aniso_U_13
_atom_site_aniso_U_12
O6 0.0386(15) 0.0469(13) 0.0395(15) -0.0024(11) -0.0066(11) 0.0084(12)
O1 0.0376(17) 0.0451(13) 0.0447(16) -0.0042(12) -0.0025(11) 0.0007(11)
O5 0.0548(19) 0.0498(15) 0.0388(16) 0.0065(12) -0.0013(13) 0.0025(14)
O4 0.0442(18) 0.0537(15) 0.0518(18) -0.0054(13) -0.0076(13) -0.0076(13)
O10 0.0477(18) 0.0574(16) 0.0502(17) 0.0047(14) 0.0104(13) 0.0056(15)
O8 0.064(2) 0.0490(15) 0.061(2) -0.0021(14) 0.0018(16) -0.0080(15)
O3 0.085(3) 0.0395(13) 0.060(2) -0.0017(14) 0.0139(17) 0.0116(15)
O7 0.082(3) 0.0612(17) 0.0409(17) 0.0099(14) -0.0154(15) 0.0008(17)
O2 0.045(2) 0.0711(19) 0.080(2) -0.0020(18) 0.0093(15) -0.0137(17)
O1W 0.089(3) 0.0627(19) 0.077(3) -0.0050(19) -0.025(2) 0.001(2)
O9 0.102(3) 0.078(2) 0.075(3) 0.014(2) 0.008(2) -0.031(3)
C15 0.037(2) 0.050(2) 0.039(2) 0.0009(17) 0.0032(15) -0.0020(17)
O11 0.128(4) 0.059(2) 0.087(3) 0.018(2) 0.037(3) 0.000(2)
C19 0.039(2) 0.0405(18) 0.040(2) 0.0002(16) -0.0048(16) -0.0031(16)
C11 0.038(2) 0.048(2) 0.042(2) 0.0031(17) -0.0055(16) 0.0101(17)
C9 0.036(2) 0.0410(18) 0.041(2) 0.0019(16) -0.0069(16) 0.0017(16)
C10 0.037(2) 0.0378(18) 0.042(2) -0.0006(15) -0.0035(16) -0.0005(16)
C12 0.044(2) 0.0424(18) 0.044(2) 0.0047(17) 0.0004(17) 0.0039(17)
C13 0.038(2) 0.0394(17) 0.051(2) -0.0022(17) 0.0024(18) 0.0022(16)
C8 0.038(3) 0.047(2) 0.055(3) 0.0052(18) -0.0009(17) -0.0005(17)
C16 0.044(2) 0.050(2) 0.040(2) -0.0061(17) 0.0034(17) 0.0010(18)
C23 0.038(2) 0.0422(18) 0.060(3) 0.0012(18) -0.0093(19) 0.0010(17)
C22 0.045(3) 0.048(2) 0.062(3) -0.005(2) -0.001(2) -0.0014(18)
C4 0.065(3) 0.045(2) 0.056(3) 0.006(2) 0.003(2) 0.011(2)
C26 0.057(3) 0.056(2) 0.060(3) 0.008(2) -0.003(2) -0.005(2)
C1 0.052(3) 0.0411(18) 0.047(2) -0.0052(17) -0.0065(18) 0.0045(18)
C6 0.058(3) 0.0410(19) 0.068(3) 0.007(2) 0.008(2) -0.0052(19)
C18 0.053(3) 0.053(2) 0.080(4) -0.008(2) 0.002(2) 0.013(2)
C5 0.053(3) 0.0398(17) 0.045(2) 0.0019(17) -0.0011(18) 0.0046(18)
C14 0.041(3) 0.054(2) 0.064(3) 0.011(2) 0.0084(19) -0.0008(19)
C24 0.051(3) 0.045(2) 0.062(3) 0.0021(19) -0.010(2) 0.004(2)
C17 0.044(3) 0.0404(18) 0.052(3) -0.0067(17) -0.0021(18) 0.0005(17)
C20 0.036(2) 0.047(2) 0.064(3) -0.0006(19) -0.0025(19) -0.0011(17)
C7 0.041(3) 0.050(2) 0.068(3) 0.001(2) 0.000(2) -0.0100(19)
C25 0.061(3) 0.060(2) 0.050(3) 0.007(2) -0.007(2) 0.010(2)
C2 0.055(3) 0.053(2) 0.048(3) -0.0028(19) 0.0109(19) 0.009(2)
C3 0.040(3) 0.049(2) 0.055(3) 0.0021(19) 0.0033(18) 0.0052(18)
C1' 0.067(3) 0.087(3) 0.047(3) 0.008(2) 0.013(2) 0.005(3)
C21 0.048(3) 0.079(3) 0.115(5) 0.028(3) -0.013(3) -0.001(3)
C29 0.065(4) 0.072(3) 0.098(5) 0.005(3) -0.008(3) 0.024(3)
C30 0.102(5) 0.046(2) 0.090(4) 0.016(2) 0.020(3) 0.021(3)
C27 0.109(5) 0.084(4) 0.059(4) 0.008(3) 0.005(3) 0.014(4)

loop_
_atom_type_symbol
_atom_type_description
_atom_type_scat_dispersion_real
_atom_type_scat_dispersion_imag
_atom_type_scat_source
C C 0.0181 0.0091 'International Tables Vol C Tables 4.2.6.8 and 6.1.1.4'
H H 0.0000 0.0000 'International Tables Vol C Tables 4.2.6.8 and 6.1.1.4'
O O 0.0492 0.0322 'International Tables Vol C Tables 4.2.6.8 and 6.1.1.4'

loop_
_geom_angle_atom_site_label_1
_geom_angle_atom_site_label_2
_geom_angle_atom_site_label_3
_geom_angle
C15 O6 C9 130.0(3)
C3 O1 C10 111.8(3)
C19 O5 H5 109.5
C19 O4 C7 104.2(3)
C14 O10 C1' 118.3(4)
C26 O8 C23 107.4(4)
C1 O3 C4 111.9(3)
H1WA O1W H1WB 109.5
O6 C15 C16 121.1(4)
O7 C15 O6 117.1(4)
O7 C15 C16 121.7(4)
O5 C19 O4 108.6(3)
O5 C19 C9 115.3(3)
O5 C19 C10 108.0(3)
O4 C19 C9 103.9(3)
O4 C19 C10 106.4(3)
C10 C19 C9 114.1(3)
H11A C11 H11B 107.8
C9 C11 H11A 109.0
C9 C11 H11B 109.0
C12 C11 H11A 109.0
C12 C11 H11B 109.0
C12 C11 C9 112.9(3)
O6 C9 C19 105.0(3)
O6 C9 C11 114.3(3)
O6 C9 C8 109.0(3)
C11 C9 C19 113.3(3)
C11 C9 C8 112.8(3)
C8 C9 C19 101.4(3)
O1 C10 C19 108.1(3)
O1 C10 C1 104.5(3)
O1 C10 C5 112.2(3)
C19 C10 C1 113.1(3)
C5 C10 C19 114.3(3)
C5 C10 C1 104.3(3)
C11 C12 H12A 109.6
C11 C12 H12B 109.6
C11 C12 C13 110.1(3)
H12A C12 H12B 108.2
C13 C12 H12A 109.6
C13 C12 H12B 109.6
C16 C13 C12 117.4(3)
C16 C13 C18 115.2(4)
C18 C13 C12 113.8(4)
C17 C13 C12 121.8(4)
C17 C13 C16 61.5(3)
C17 C13 C18 117.2(4)
C9 C8 H8 105.7
C14 C8 C9 116.9(4)
C14 C8 H8 105.7
C14 C8 C7 118.3(4)
C7 C8 C9 103.5(3)
C7 C8 H8 105.7
C15 C16 C13 127.6(4)
C15 C16 H16 112.7
C15 C16 C17 122.0(4)
C13 C16 H16 112.7
C13 C16 C17 58.8(3)
C17 C16 H16 112.7
O8 C23 C24 107.5(4)
C22 C23 O8 117.7(4)
C22 C23 C24 134.7(4)
C23 C22 H22 115.7
C23 C22 C20 128.6(4)
C20 C22 H22 115.7
O3 C4 C5 103.2(4)
O3 C4 C29 110.3(5)
O3 C4 C30 106.1(4)
C29 C4 C5 112.2(4)
C29 C4 C30 109.2(5)
C30 C4 C5 115.5(4)
O8 C26 C25 108.2(4)
O9 C26 O8 120.2(5)
O9 C26 C25 131.6(5)
O3 C1 C10 106.3(3)
O3 C1 H1 111.0
O3 C1 C2 112.5(4)
C10 C1 H1 111.0
C2 C1 C10 104.8(3)
C2 C1 H1 111.0
H6A C6 H6B 107.4
C5 C6 H6A 108.3
C5 C6 H6B 108.3
C7 C6 H6A 108.3
C7 C6 H6B 108.3
C7 C6 C5 116.0(3)
C13 C18 H18A 109.5
C13 C18 H18B 109.5
C13 C18 H18C 109.5
H18A C18 H18B 109.5
H18A C18 H18C 109.5
H18B C18 H18C 109.5
C10 C5 C4 103.1(4)
C10 C5 C6 110.7(4)
C10 C5 H5A 110.0
C4 C5 H5A 110.0
C6 C5 C4 112.8(4)
C6 C5 H5A 110.0
O10 C14 C8 110.3(3)
O11 C14 O10 123.8(5)
O11 C14 C8 125.9(5)
C23 C24 H24 125.1
C25 C24 C23 109.9(4)
C25 C24 H24 125.1
C13 C17 C16 59.7(3)
C13 C17 H17 112.0
C13 C17 C20 126.5(4)
C16 C17 H17 112.0
C20 C17 C16 125.2(3)
C20 C17 H17 112.0
C22 C20 C17 106.9(3)
C22 C20 H20 109.8
C22 C20 C21 108.7(4)
C17 C20 H20 109.8
C17 C20 C21 111.7(4)
C21 C20 H20 109.8
O4 C7 C8 100.8(3)
O4 C7 C6 107.8(4)
O4 C7 H7 109.2
C8 C7 H7 109.2
C6 C7 C8 120.0(4)
C6 C7 H7 109.2
C26 C25 C27 121.2(5)
C24 C25 C26 106.9(4)
C24 C25 C27 131.8(5)
C1 C2 H2A 110.7
C1 C2 H2B 110.7
H2A C2 H2B 108.8
C3 C2 C1 105.1(4)
C3 C2 H2A 110.7
C3 C2 H2B 110.7
O1 C3 C2 110.8(4)
O2 C3 O1 120.3(4)
O2 C3 C2 128.9(4)
O10 C1' H1'A 109.5
O10 C1' H1'B 109.5
O10 C1' H1'C 109.5
H1'A C1' H1'B 109.5
H1'A C1' H1'C 109.5
H1'B C1' H1'C 109.5
C20 C21 H21A 109.5
C20 C21 H21B 109.5
C20 C21 H21C 109.5
H21A C21 H21B 109.5
H21A C21 H21C 109.5
H21B C21 H21C 109.5
C4 C29 H29A 109.5
C4 C29 H29B 109.5
C4 C29 H29C 109.5
H29A C29 H29B 109.5
H29A C29 H29C 109.5
H29B C29 H29C 109.5
C4 C30 H30A 109.5
C4 C30 H30B 109.5
C4 C30 H30C 109.5
H30A C30 H30B 109.5
H30A C30 H30C 109.5
H30B C30 H30C 109.5
C25 C27 H27A 109.5
C25 C27 H27B 109.5
C25 C27 H27C 109.5
H27A C27 H27B 109.5
H27A C27 H27C 109.5
H27B C27 H27C 109.5

loop_
_geom_bond_atom_site_label_1
_geom_bond_atom_site_label_2
_geom_bond_distance
O6 C15 1.353(5)
O6 C9 1.448(4)
O1 C10 1.459(5)
O1 C3 1.349(5)
O5 H5 0.8200
O5 C19 1.379(5)
O4 C19 1.425(5)
O4 C7 1.435(6)
O10 C14 1.342(6)
O10 C1' 1.448(5)
O8 C23 1.401(5)
O8 C26 1.385(6)
O3 C4 1.454(6)
O3 C1 1.428(5)
O7 C15 1.204(5)
O2 C3 1.208(5)
O1W H1WA 0.8501
O1W H1WB 0.8500
O9 C26 1.200(6)
C15 C16 1.472(6)
O11 C14 1.191(6)
C19 C9 1.591(5)
C19 C10 1.533(5)
C11 H11A 0.9700
C11 H11B 0.9700
C11 C9 1.522(5)
C11 C12 1.519(6)
C9 C8 1.552(5)
C10 C1 1.538(6)
C10 C5 1.530(6)
C12 H12A 0.9700
C12 H12B 0.9700
C12 C13 1.521(6)
C13 C16 1.505(6)
C13 C18 1.513(6)
C13 C17 1.492(6)
C8 H8 0.9800
C8 C14 1.499(6)
C8 C7 1.530(6)
C16 H16 0.9800
C16 C17 1.533(6)
C23 C22 1.328(7)
C23 C24 1.432(7)
C22 H22 0.9300
C22 C20 1.500(6)
C4 C5 1.548(6)
C4 C29 1.513(8)
C4 C30 1.536(6)
C26 C25 1.463(7)
C1 H1 0.9800
C1 C2 1.514(7)
C6 H6A 0.9700
C6 H6B 0.9700
C6 C5 1.543(7)
C6 C7 1.519(7)
C18 H18A 0.9600
C18 H18B 0.9600
C18 H18C 0.9600
C5 H5A 0.9800
C24 H24 0.9300
C24 C25 1.331(7)
C17 H17 0.9800
C17 C20 1.516(6)
C20 H20 0.9800
C20 C21 1.528(7)
C7 H7 0.9800
C25 C27 1.486(8)
C2 H2A 0.9700
C2 H2B 0.9700
C2 C3 1.481(6)
C1' H1'A 0.9600
C1' H1'B 0.9600
C1' H1'C 0.9600
C21 H21A 0.9600
C21 H21B 0.9600
C21 H21C 0.9600
C29 H29A 0.9600
C29 H29B 0.9600
C29 H29C 0.9600
C30 H30A 0.9600
C30 H30B 0.9600
C30 H30C 0.9600
C27 H27A 0.9600
C27 H27B 0.9600
C27 H27C 0.9600
